data_7708911
loop_
_publ_author_name
'Chupina, Anastasia'
'Abramov, Pavel A.'
'Yanshole, Vadim V.'
'Sulyaeva, Veronica S.'
'Kokovkin, Vasily'
'Sokolov, Maksim Nailyevich'

_publ_section_title
;
 Self-assembly patterns of non-metalloid silver thiolates: structural,
 HR-ESI-MS and stability studies
;
_journal_name_full 'Dalton Transactions'
_journal_paper_doi 10.1039/D1DT02398E
_journal_year 2021
_chemical_formula_sum 'C58 H132 Ag20 N16 O36 S10'
_chemical_formula_weight 4107.79
_space_group_crystal_system monoclinic
_space_group_IT_number 14
_space_group_name_Hall '-P 2yn'
_space_group_name_H-M_alt 'P 1 21/n 1'
_atom_sites_solution_hydrogens geom
_atom_sites_solution_primary direct
_atom_sites_solution_secondary difmap
_audit_creation_method SHELXL-2017/1
_audit_update_record
;
2021-03-23 deposited with the CCDC.	2021-10-26 downloaded from the CCDC.
;
_cell_angle_alpha 90
_cell_angle_beta 92.723(4)
_cell_angle_gamma 90
_cell_formula_units_Z 2
_cell_length_a 16.9481(9)
_cell_length_b 12.5260(7)
_cell_length_c 26.7721(13)
_cell_measurement_reflns_used 8243
_cell_measurement_temperature 140(2)
_cell_measurement_theta_max 26.8990
_cell_measurement_theta_min 2.2370
_cell_volume 5677.1(5)
_computing_cell_refinement 'CrysAlisPro 1.171.38.41 (Rigaku OD, 2015)'
_computing_data_collection 'CrysAlisPro 1.171.38.41 (Rigaku OD, 2015)'
_computing_data_reduction 'CrysAlisPro 1.171.38.41 (Rigaku OD, 2015)'
_computing_molecular_graphics 'ShelXle (H\"ubschle, 2011)'
_computing_publication_material 'CIFTAB-2014 (Sheldrick, 2014)'
_computing_structure_refinement 'SHELXL-2014 (Sheldrick, 2014)'
_computing_structure_solution 'SHELXS-2014 (Sheldrick, 2014)'
_diffrn_ambient_temperature 140(2)
_diffrn_detector 'CCD plate'
_diffrn_detector_area_resol_mean 10.6168
_diffrn_detector_type AtlasS2
_diffrn_measured_fraction_theta_full 1.000
_diffrn_measured_fraction_theta_max 0.853
_diffrn_measurement_device 'four-circle diffractometer'
_diffrn_measurement_device_type 'New Xcalibur, AtlasS2'
_diffrn_measurement_method '\w scans'
_diffrn_radiation_monochromator graphite
_diffrn_radiation_probe x-ray
_diffrn_radiation_source 'fine-focus sealed tube'
_diffrn_radiation_type MoK\a
_diffrn_radiation_wavelength 0.71073
_diffrn_reflns_av_R_equivalents 0.0495
_diffrn_reflns_av_unetI/netI 0.0893
_diffrn_reflns_Laue_measured_fraction_full 1.000
_diffrn_reflns_Laue_measured_fraction_max 0.853
_diffrn_reflns_limit_h_max 21
_diffrn_reflns_limit_h_min -19
_diffrn_reflns_limit_k_max 15
_diffrn_reflns_limit_k_min -16
_diffrn_reflns_limit_l_max 27
_diffrn_reflns_limit_l_min -36
_diffrn_reflns_number 31711
_diffrn_reflns_point_group_measured_fraction_full 1.000
_diffrn_reflns_point_group_measured_fraction_max 0.853
_diffrn_reflns_theta_full 25.500
_diffrn_reflns_theta_max 29.523
_diffrn_reflns_theta_min 1.795
_diffrn_source 'sealed X-ray tube'
_exptl_absorpt_coefficient_mu 3.620
_exptl_absorpt_correction_T_max 1.00000
_exptl_absorpt_correction_T_min 0.76832
_exptl_absorpt_correction_type multi-scan
_exptl_absorpt_process_details
;
CrysAlisPro 1.171.38.41 (Rigaku Oxford Diffraction, 2015)
Empirical absorption correction using spherical harmonics,
implemented in SCALE3 ABSPACK scaling algorithm.
;
_exptl_crystal_colour colorless
_exptl_crystal_density_diffrn 2.403
_exptl_crystal_description block
_exptl_crystal_F_000 3960
_exptl_crystal_size_max 0.200
_exptl_crystal_size_mid 0.100
_exptl_crystal_size_min 0.080
_refine_diff_density_max 1.827
_refine_diff_density_min -1.030
_refine_diff_density_rms 0.189
_refine_ls_extinction_method none
_refine_ls_goodness_of_fit_ref 0.967
_refine_ls_hydrogen_treatment constr
_refine_ls_matrix_type full
_refine_ls_number_parameters 617
_refine_ls_number_reflns 13522
_refine_ls_number_restraints 6
_refine_ls_restrained_S_all 0.967
_refine_ls_R_factor_all 0.1002
_refine_ls_R_factor_gt 0.0500
_refine_ls_shift/su_max 0.001
_refine_ls_shift/su_mean 0.000
_refine_ls_structure_factor_coef Fsqd
_refine_ls_weighting_details 'w=1/[\s^2^(Fo^2^)+(0.0279P)^2^] where P=(Fo^2^+2Fc^2^)/3'
_refine_ls_weighting_scheme calc
_refine_ls_wR_factor_gt 0.0775
_refine_ls_wR_factor_ref 0.0888
_reflns_Friedel_coverage 0.000
_reflns_number_gt 8672
_reflns_number_total 13522
_reflns_threshold_expression >2\s(I)
_cod_data_source_file d1dt02398e2.cif
_cod_data_source_block 1
_cod_original_sg_symbol_H-M 'P 21/n'
_cod_database_code 7708911
_shelx_shelxl_version_number 2017/1
_shelx_space_group_comment
;
The symmetry employed for this shelxl refinement is uniquely defined
by the following loop, which should always be used as a source of
symmetry information in preference to the above space-group names.
They are only intended as comments.
;
_shelx_estimated_absorpt_t_min 0.531
_shelx_estimated_absorpt_t_max 0.761

loop_
_space_group_symop_operation_xyz
'x, y, z'
'-x+1/2, y+1/2, -z+1/2'
'-x, -y, -z'
'x-1/2, -y-1/2, z-1/2'

loop_
_atom_site_label
_atom_site_type_symbol
_atom_site_fract_x
_atom_site_fract_y
_atom_site_fract_z
_atom_site_U_iso_or_equiv
_atom_site_adp_type
_atom_site_occupancy
_atom_site_site_symmetry_order
_atom_site_calc_flag
_atom_site_refinement_flags_posn
_atom_site_refinement_flags_adp
_atom_site_refinement_flags_occupancy
_atom_site_disorder_assembly
_atom_site_disorder_group
C1 C 0.4167(4) 0.9333(6) 0.6309(3) 0.049(2) Uani 1 1 d . . . . .
H1A H 0.454443 0.923727 0.604662 0.074 Uiso 1 1 calc R U . . .
H1B H 0.435722 0.895350 0.661167 0.074 Uiso 1 1 calc R U . . .
H1C H 0.411551 1.009520 0.638391 0.074 Uiso 1 1 calc R U . . .
C2 C 0.3372(4) 0.8891(5) 0.6133(2) 0.0301(15) Uani 1 1 d . . . . .
C3 C 0.2968(4) 0.9596(6) 0.5740(3) 0.0450(19) Uani 1 1 d . . . . .
H3A H 0.283252 1.028171 0.588999 0.067 Uiso 1 1 calc R U . . .
H3B H 0.248487 0.924583 0.560733 0.067 Uiso 1 1 calc R U . . .
H3C H 0.332387 0.971735 0.546766 0.067 Uiso 1 1 calc R U . . .
C4 C 0.2855(5) 0.8723(6) 0.6575(3) 0.054(2) Uani 1 1 d . . . . .
H4A H 0.281432 0.939424 0.676047 0.082 Uiso 1 1 calc R U . . .
H4B H 0.309118 0.817402 0.679589 0.082 Uiso 1 1 calc R U . . .
H4C H 0.232751 0.849403 0.645400 0.082 Uiso 1 1 calc R U . . .
C5 C 0.0691(4) 0.7923(6) 0.5934(3) 0.0415(19) Uani 1 1 d . . . . .
H5 H 0.084258 0.830898 0.564806 0.050 Uiso 1 1 calc R U . . .
C6 C -0.0495(5) 0.8993(7) 0.5912(3) 0.063(2) Uani 1 1 d . . . . .
H6A H -0.023348 0.935578 0.564118 0.095 Uiso 1 1 calc R U . . .
H6B H -0.063067 0.951682 0.616641 0.095 Uiso 1 1 calc R U . . .
H6C H -0.097775 0.864532 0.577797 0.095 Uiso 1 1 calc R U . . .
C7 C -0.0245(4) 0.7640(7) 0.6562(3) 0.055(2) Uani 1 1 d . . . . .
H7A H 0.011204 0.704274 0.664251 0.082 Uiso 1 1 calc R U . . .
H7B H -0.077942 0.736670 0.648693 0.082 Uiso 1 1 calc R U . . .
H7C H -0.025221 0.812615 0.684909 0.082 Uiso 1 1 calc R U . . .
C8 C 0.4153(5) 0.6635(6) 0.7674(3) 0.049(2) Uani 1 1 d . . . . .
H8 H 0.359674 0.654337 0.764428 0.058 Uiso 1 1 calc R U . . .
C9 C 0.4031(6) 0.6283(8) 0.8553(4) 0.086(3) Uani 1 1 d . U . . .
H9A H 0.348266 0.614373 0.843896 0.130 Uiso 1 1 calc R U . . .
H9B H 0.404569 0.686081 0.879941 0.130 Uiso 1 1 calc R U . . .
H9C H 0.426006 0.563517 0.870535 0.130 Uiso 1 1 calc R U . . .
C10 C 0.5326(5) 0.6719(7) 0.8212(3) 0.058(2) Uani 1 1 d . . . . .
H10A H 0.557154 0.601642 0.826317 0.087 Uiso 1 1 calc R U . . .
H10B H 0.543272 0.716115 0.850951 0.087 Uiso 1 1 calc R U . . .
H10C H 0.554575 0.706481 0.792115 0.087 Uiso 1 1 calc R U . . .
C29 C 0.6769(4) 0.7440(5) 0.6509(2) 0.0302(15) Uani 1 1 d . . . . .
C14 C 0.8586(4) 0.4726(5) 0.6856(2) 0.0339(16) Uani 1 1 d . . . . .
H14 H 0.827379 0.474155 0.714134 0.041 Uiso 1 1 calc R U . . .
C15 C 0.9877(4) 0.4610(6) 0.6525(2) 0.044(2) Uani 1 1 d . . . . .
H15A H 0.959270 0.429851 0.623251 0.065 Uiso 1 1 calc R U . . .
H15B H 1.033431 0.416214 0.661996 0.065 Uiso 1 1 calc R U . . .
H15C H 1.005783 0.532903 0.644230 0.065 Uiso 1 1 calc R U . . .
C16 C 0.9723(4) 0.4648(6) 0.7436(2) 0.0438(19) Uani 1 1 d . . . . .
H16A H 0.931210 0.464256 0.768117 0.066 Uiso 1 1 calc R U . . .
H16B H 1.005517 0.528204 0.748667 0.066 Uiso 1 1 calc R U . . .
H16C H 1.004870 0.400462 0.747686 0.066 Uiso 1 1 calc R U . . .
C17 C 0.8904(4) 0.6149(7) 0.5344(3) 0.055(2) Uani 1 1 d . . . . .
H17A H 0.900513 0.546222 0.551018 0.083 Uiso 1 1 calc R U . . .
H17B H 0.851529 0.655279 0.552742 0.083 Uiso 1 1 calc R U . . .
H17C H 0.939713 0.655675 0.533859 0.083 Uiso 1 1 calc R U . . .
C18 C 0.8593(3) 0.5963(6) 0.4825(2) 0.0382(18) Uani 1 1 d . . . . .
C21 C 0.6166(3) 0.6734(5) 0.3018(2) 0.0267(15) Uani 1 1 d . . . . .
C22 C 0.5530(4) 0.7577(5) 0.2935(2) 0.0368(17) Uani 1 1 d . . . . .
H22A H 0.569136 0.808344 0.268038 0.055 Uiso 1 1 calc R U . . .
H22B H 0.545576 0.795728 0.324918 0.055 Uiso 1 1 calc R U . . .
H22C H 0.503357 0.723358 0.282248 0.055 Uiso 1 1 calc R U . . .
C23 C 0.6302(4) 0.6124(6) 0.2546(2) 0.0407(18) Uani 1 1 d . . . . .
H23A H 0.579978 0.582829 0.241249 0.061 Uiso 1 1 calc R U . . .
H23B H 0.667572 0.554210 0.261938 0.061 Uiso 1 1 calc R U . . .
H23C H 0.651879 0.660550 0.229854 0.061 Uiso 1 1 calc R U . . .
C24 C 0.6927(4) 0.7253(6) 0.3226(3) 0.0436(19) Uani 1 1 d . . . . .
H24A H 0.730576 0.669669 0.333176 0.065 Uiso 1 1 calc R U . . .
H24B H 0.681161 0.770214 0.351282 0.065 Uiso 1 1 calc R U . . .
H24C H 0.715341 0.769333 0.296579 0.065 Uiso 1 1 calc R U . . .
C25 C 0.6991(4) 0.1708(5) 0.6265(2) 0.0355(17) Uani 1 1 d . . . . .
N1 N 0.3482(3) 0.5477(4) 0.24175(19) 0.0317(13) Uani 1 1 d . . . . .
N2 N 0.9090(4) 0.2258(6) 0.5334(2) 0.0434(16) Uani 1 1 d . . . . .
N3 N 0.5953(4) 0.7701(5) 0.4640(2) 0.0481(17) Uani 1 1 d . . . . .
N4 N 0.2025(3) 0.5660(5) 0.69391(19) 0.0357(15) Uani 1 1 d . . . . .
N5 N 0.4485(3) 0.6592(5) 0.81270(19) 0.0442(16) Uani 1 1 d . . . . .
N6 N 0.9357(3) 0.4668(5) 0.69363(17) 0.0305(13) Uani 1 1 d . . . . .
N7 N 0.0025(3) 0.8207(5) 0.6133(2) 0.0393(15) Uani 1 1 d . . . . .
O1 O 0.1126(3) 0.7210(5) 0.60841(18) 0.0531(14) Uani 1 1 d . . . . .
O2 O 0.2015(3) 0.5201(4) 0.65278(16) 0.0430(13) Uani 1 1 d . . . . .
O3 O 0.2588(3) 0.6280(4) 0.70657(16) 0.0386(12) Uani 1 1 d . . . . .
O4A O 0.1557(6) 0.5335(9) 0.7272(4) 0.035(3) Uiso 0.5 1 d . . P . .
O4B O 0.1433(6) 0.5730(9) 0.7177(4) 0.038(3) Uiso 0.5 1 d . . P . .
O5 O 0.4496(3) 0.6784(4) 0.72827(16) 0.0413(12) Uani 1 1 d . . . . .
O6 O 0.8234(2) 0.4761(4) 0.64443(17) 0.0485(14) Uani 1 1 d . . . . .
O7 O 0.8485(3) 0.2050(4) 0.50598(16) 0.0447(13) Uani 1 1 d . . . . .
O8 O 0.9058(3) 0.3036(4) 0.56285(17) 0.0429(12) Uani 1 1 d . . . . .
O9 O 0.9700(3) 0.1725(5) 0.5312(2) 0.0600(16) Uani 1 1 d . . . . .
O10A O 0.3188(6) 0.5932(8) 0.2810(3) 0.036(3) Uiso 0.5 1 d . . P . .
O10B O 0.3044(6) 0.5418(9) 0.2741(4) 0.045(3) Uiso 0.5 1 d . . P . .
O11 O 0.4204(3) 0.5298(5) 0.24739(17) 0.0567(16) Uani 1 1 d . . . . .
O12 O 0.3178(3) 0.5482(4) 0.19966(19) 0.0656(17) Uani 1 1 d . . . . .
O13A O 0.6631(8) 0.7681(11) 0.4653(5) 0.065(4) Uiso 0.5 1 d . . P . .
O13B O 0.6633(7) 0.7879(10) 0.4898(5) 0.057(3) Uiso 0.5 1 d . . P . .
O14A O 0.5626(7) 0.6914(9) 0.4784(4) 0.041(3) Uiso 0.5 1 d . . P . .
O14B O 0.5455(7) 0.7186(10) 0.4934(5) 0.057(4) Uiso 0.5 1 d . . P . .
O15 O 0.5665(4) 0.8215(4) 0.4292(2) 0.0713(18) Uani 1 1 d . . . . .
S1 S 0.35102(9) 0.75550(13) 0.58311(5) 0.0247(4) Uani 1 1 d . . . . .
S2 S 0.66124(9) 0.28150(12) 0.58505(5) 0.0242(4) Uani 1 1 d . . . . .
S3 S 0.61850(8) 0.63745(12) 0.61858(5) 0.0219(3) Uani 1 1 d . . . . .
S4 S 0.76843(8) 0.51311(13) 0.48468(5) 0.0240(4) Uani 1 1 d . . . . .
S5 S 0.58093(8) 0.57884(12) 0.35025(5) 0.0214(3) Uani 1 1 d . . . . .
Ag1 Ag 0.22311(3) 0.65303(5) 0.57360(2) 0.03717(14) Uani 1 1 d . . . . .
Ag2 Ag 0.36382(3) 0.61617(4) 0.65262(2) 0.02885(12) Uani 1 1 d . . . . .
Ag3 Ag 0.48706(3) 0.69532(4) 0.59097(2) 0.02930(12) Uani 1 1 d . . . . .
Ag4 Ag 0.52932(3) 0.34426(4) 0.60452(2) 0.03396(13) Uani 1 1 d . . . . .
Ag5 Ag 0.68417(3) 0.45839(4) 0.62842(2) 0.03145(13) Uani 1 1 d . . . . .
Ag6A Ag 0.59716(5) 0.21104(9) 0.50446(4) 0.0396(2) Uani 0.9 1 d . . P . .
Ag6B Ag 0.6327(4) 0.2225(10) 0.5031(4) 0.046(3) Uani 0.1 1 d . . P . .
Ag7 Ag 0.77384(3) 0.36261(5) 0.54433(2) 0.04180(15) Uani 1 1 d . . . . .
Ag8 Ag 0.67191(3) 0.60061(5) 0.53593(2) 0.03521(14) Uani 1 1 d . . . . .
Ag9 Ag 0.67572(3) 0.55524(4) 0.41809(2) 0.03267(13) Uani 1 1 d . . . . .
Ag10 Ag 0.46565(3) 0.46433(4) 0.32409(2) 0.02882(12) Uani 1 1 d . . . . .
C11A C 0.6273(7) 0.8464(9) 0.6479(4) 0.055(3) Uiso 0.7 1 d . . P A 1
H11A H 0.660102 0.907279 0.658840 0.082 Uiso 0.7 1 calc R U P A 1
H11B H 0.582633 0.839646 0.669630 0.082 Uiso 0.7 1 calc R U P A 1
H11C H 0.607447 0.857846 0.613329 0.082 Uiso 0.7 1 calc R U P A 1
C12A C 0.7504(6) 0.7600(8) 0.6253(3) 0.039(2) Uiso 0.7 1 d . . P A 1
H12A H 0.783294 0.812558 0.643684 0.058 Uiso 0.7 1 calc R U P A 1
H12B H 0.738248 0.785947 0.591272 0.058 Uiso 0.7 1 calc R U P A 1
H12C H 0.778970 0.692093 0.623832 0.058 Uiso 0.7 1 calc R U P A 1
C13A C 0.6909(7) 0.7134(10) 0.7056(4) 0.063(3) Uiso 0.7 1 d . . P A 1
H13A H 0.731714 0.657972 0.708503 0.095 Uiso 0.7 1 calc R U P A 1
H13B H 0.641771 0.686187 0.718614 0.095 Uiso 0.7 1 calc R U P A 1
H13C H 0.708432 0.776327 0.724833 0.095 Uiso 0.7 1 calc R U P A 1
C11B C 0.7580(16) 0.699(2) 0.6680(10) 0.064(8) Uiso 0.3 1 d . . P A 2
H11D H 0.793262 0.757783 0.678259 0.097 Uiso 0.3 1 calc R U P A 2
H11E H 0.780496 0.659897 0.640318 0.097 Uiso 0.3 1 calc R U P A 2
H11F H 0.751929 0.650505 0.696271 0.097 Uiso 0.3 1 calc R U P A 2
C12B C 0.7033(18) 0.822(2) 0.6072(11) 0.071(9) Uiso 0.3 1 d . . P A 2
H12D H 0.662083 0.823196 0.580295 0.106 Uiso 0.3 1 calc R U P A 2
H12E H 0.752725 0.795623 0.594049 0.106 Uiso 0.3 1 calc R U P A 2
H12F H 0.711351 0.893951 0.620594 0.106 Uiso 0.3 1 calc R U P A 2
C13B C 0.6342(14) 0.801(2) 0.6867(9) 0.044(6) Uiso 0.3 1 d . . P A 2
H13D H 0.621936 0.752769 0.714173 0.067 Uiso 0.3 1 calc R U P A 2
H13E H 0.585044 0.828294 0.670870 0.067 Uiso 0.3 1 calc R U P A 2
H13F H 0.666338 0.860477 0.699847 0.067 Uiso 0.3 1 calc R U P A 2
C19A C 0.9221(6) 0.5104(9) 0.4596(4) 0.032(3) Uiso 0.6 1 d . . P B 3
H19A H 0.897831 0.476477 0.429692 0.048 Uiso 0.6 1 calc R U P B 3
H19B H 0.935513 0.455729 0.484781 0.048 Uiso 0.6 1 calc R U P B 3
H19C H 0.970140 0.548115 0.450817 0.048 Uiso 0.6 1 calc R U P B 3
C20A C 0.8459(8) 0.6790(12) 0.4451(5) 0.062(4) Uiso 0.6 1 d . . P B 3
H20A H 0.796875 0.717048 0.451405 0.093 Uiso 0.6 1 calc R U P B 3
H20B H 0.841635 0.646445 0.411752 0.093 Uiso 0.6 1 calc R U P B 3
H20C H 0.890225 0.729348 0.446749 0.093 Uiso 0.6 1 calc R U P B 3
C19B C 0.8307(9) 0.7213(12) 0.4724(6) 0.027(4) Uiso 0.4 1 d . . P B 4
H19D H 0.875494 0.769434 0.479221 0.041 Uiso 0.4 1 calc R U P B 4
H19E H 0.788124 0.739003 0.494431 0.041 Uiso 0.4 1 calc R U P B 4
H19F H 0.811651 0.729264 0.437423 0.041 Uiso 0.4 1 calc R U P B 4
C20B C 0.9107(8) 0.5682(13) 0.4464(5) 0.022(3) Uiso 0.4 1 d . . P B 4
H20D H 0.965147 0.573662 0.460223 0.033 Uiso 0.4 1 calc R U P B 4
H20E H 0.903482 0.616400 0.417712 0.033 Uiso 0.4 1 calc R U P B 4
H20F H 0.900077 0.494651 0.435603 0.033 Uiso 0.4 1 calc R U P B 4
O16 O 0.4356(6) 0.5440(8) 0.5143(4) 0.052(3) Uiso 0.5 1 d . . P C 5
O17 O 0.5519(6) 0.4781(8) 0.5308(4) 0.047(3) Uiso 0.5 1 d . . P C 5
N1X N 0.500000 0.500000 0.500000 0.0280(18) Uiso 1 2 d S . P C 5
O1X O 0.4962(6) 0.5116(8) 0.5448(3) 0.043(2) Uiso 0.5 1 d . . P D 6
N8 N 0.4757(4) 0.0189(6) 0.4847(2) 0.0679(19) Uiso 0.5 1 d . . P E 7
O18 O 0.4978(6) 0.1068(9) 0.4731(4) 0.058(3) Uiso 0.5 1 d . . P E 7
O19 O 0.4254(6) -0.0280(8) 0.4757(3) 0.047(3) Uiso 0.5 1 d . . P E 7
O2X O 0.4757(4) 0.0189(6) 0.4847(2) 0.0679(19) Uiso 0.5 1 d . . P F 8
C27B C 0.725(2) 0.219(3) 0.6774(14) 0.109(13) Uiso 0.3 1 d . . P G 9
H27A H 0.771914 0.181657 0.690853 0.163 Uiso 0.3 1 calc R U P G 9
H27B H 0.681884 0.210384 0.700459 0.163 Uiso 0.3 1 calc R U P G 9
H27C H 0.736423 0.294749 0.673362 0.163 Uiso 0.3 1 calc R U P G 9
C28B C 0.6173(11) 0.1029(16) 0.6378(7) 0.023(5) Uiso 0.3 1 d . . P G 9
H28A H 0.601232 0.060219 0.608399 0.034 Uiso 0.3 1 calc R U P G 9
H28B H 0.574960 0.152994 0.645199 0.034 Uiso 0.3 1 calc R U P G 9
H28C H 0.627559 0.055619 0.666561 0.034 Uiso 0.3 1 calc R U P G 9
C26B C 0.7535(15) 0.109(2) 0.6025(9) 0.037(6) Uiso 0.3 1 d . . P G 9
H26A H 0.806841 0.136626 0.610011 0.056 Uiso 0.3 1 calc R U P G 9
H26B H 0.741875 0.111432 0.566264 0.056 Uiso 0.3 1 calc R U P G 9
H26C H 0.750336 0.034952 0.614102 0.056 Uiso 0.3 1 calc R U P G 9
C26A C 0.7241(6) 0.0791(8) 0.5905(4) 0.038(3) Uiso 0.7 1 d . . P G 10
H26D H 0.755107 0.025648 0.609663 0.057 Uiso 0.7 1 calc R U P G 10
H26E H 0.756142 0.108950 0.564376 0.057 Uiso 0.7 1 calc R U P G 10
H26F H 0.676800 0.045421 0.575125 0.057 Uiso 0.7 1 calc R U P G 10
C27A C 0.7718(5) 0.2139(8) 0.6561(3) 0.032(2) Uiso 0.7 1 d . . P G 10
H27D H 0.757465 0.279026 0.673824 0.048 Uiso 0.7 1 calc R U P G 10
H27E H 0.813393 0.230217 0.633068 0.048 Uiso 0.7 1 calc R U P G 10
H27F H 0.790920 0.160107 0.680301 0.048 Uiso 0.7 1 calc R U P G 10
C28A C 0.6389(5) 0.1383(8) 0.6597(3) 0.031(2) Uiso 0.7 1 d . . P G 10
H28D H 0.651968 0.067648 0.673488 0.046 Uiso 0.7 1 calc R U P G 10
H28E H 0.587715 0.135151 0.641143 0.046 Uiso 0.7 1 calc R U P G 10
H28F H 0.636192 0.189997 0.687042 0.046 Uiso 0.7 1 calc R U P G 10

loop_
_atom_site_aniso_label
_atom_site_aniso_U_11
_atom_site_aniso_U_22
_atom_site_aniso_U_33
_atom_site_aniso_U_23
_atom_site_aniso_U_13
_atom_site_aniso_U_12
C1 0.037(5) 0.052(5) 0.058(5) -0.024(4) -0.008(4) 0.001(4)
C2 0.036(4) 0.025(4) 0.030(4) -0.002(3) 0.007(3) 0.006(3)
C3 0.051(5) 0.034(4) 0.050(5) -0.002(4) -0.003(4) 0.019(4)
C4 0.074(6) 0.040(5) 0.052(5) -0.013(4) 0.035(4) 0.001(4)
C5 0.027(4) 0.053(5) 0.045(4) -0.009(4) 0.003(3) 0.002(4)
C6 0.046(5) 0.055(6) 0.087(6) -0.021(5) 0.000(4) 0.013(5)
C7 0.029(4) 0.089(7) 0.047(5) -0.018(5) 0.010(3) -0.002(4)
C8 0.041(5) 0.059(6) 0.044(5) -0.017(4) -0.010(4) 0.007(4)
C9 0.086(3) 0.088(3) 0.086(3) 0.0001(10) 0.0044(10) 0.0005(10)
C10 0.061(6) 0.062(6) 0.048(5) -0.006(4) -0.021(4) 0.000(5)
C29 0.023(4) 0.026(4) 0.041(4) -0.012(3) -0.004(3) 0.001(3)
C14 0.026(4) 0.038(4) 0.038(4) 0.007(3) 0.003(3) -0.002(3)
C15 0.029(4) 0.074(6) 0.029(4) -0.007(4) 0.008(3) -0.006(4)
C16 0.033(4) 0.065(6) 0.033(4) -0.005(4) -0.001(3) -0.007(4)
C17 0.044(5) 0.079(6) 0.044(4) -0.028(4) 0.014(4) -0.028(5)
C18 0.011(3) 0.069(5) 0.034(4) 0.016(4) 0.000(3) -0.009(3)
C21 0.020(4) 0.030(4) 0.030(3) 0.009(3) 0.001(3) -0.001(3)
C22 0.043(4) 0.028(4) 0.040(4) 0.008(3) 0.005(3) 0.002(3)
C23 0.036(4) 0.046(5) 0.041(4) 0.014(4) 0.015(3) 0.000(4)
C24 0.028(4) 0.050(5) 0.053(4) 0.017(4) 0.002(3) -0.019(4)
C25 0.049(5) 0.022(4) 0.036(4) 0.011(3) 0.006(3) 0.006(3)
N1 0.033(4) 0.032(3) 0.029(3) 0.006(3) -0.004(3) 0.001(3)
N2 0.038(4) 0.057(5) 0.035(3) -0.002(3) 0.002(3) -0.004(3)
N3 0.055(5) 0.026(4) 0.062(4) -0.004(3) -0.013(4) -0.005(3)
N4 0.011(3) 0.068(5) 0.029(3) 0.002(3) 0.008(2) 0.006(3)
N5 0.042(4) 0.065(5) 0.025(3) -0.010(3) -0.004(3) 0.002(3)
N6 0.019(3) 0.048(4) 0.025(3) -0.003(3) 0.002(2) -0.003(3)
N7 0.026(3) 0.049(4) 0.044(3) -0.020(3) 0.003(3) 0.003(3)
O1 0.035(3) 0.073(4) 0.052(3) -0.001(3) 0.008(2) 0.020(3)
O2 0.038(3) 0.063(4) 0.029(3) -0.011(3) 0.005(2) 0.002(3)
O3 0.022(3) 0.052(3) 0.042(3) -0.008(2) 0.006(2) -0.003(2)
O5 0.041(3) 0.055(3) 0.028(3) -0.005(2) -0.002(2) 0.002(3)
O6 0.022(3) 0.086(4) 0.037(3) 0.004(3) -0.005(2) 0.000(3)
O7 0.027(3) 0.069(4) 0.038(3) -0.015(3) 0.001(2) -0.003(3)
O8 0.035(3) 0.052(3) 0.041(3) -0.009(3) -0.005(2) 0.001(2)
O9 0.035(3) 0.072(4) 0.074(4) -0.006(3) 0.002(3) 0.019(3)
O11 0.033(3) 0.094(5) 0.044(3) 0.028(3) 0.006(2) 0.020(3)
O12 0.093(5) 0.054(4) 0.045(3) -0.001(3) -0.044(3) 0.009(3)
O15 0.122(6) 0.039(4) 0.051(3) 0.005(3) -0.013(3) 0.014(4)
S1 0.0217(9) 0.0262(9) 0.0261(8) -0.0014(7) 0.0010(6) 0.0065(7)
S2 0.0237(9) 0.0209(9) 0.0279(8) 0.0047(7) -0.0010(6) 0.0015(7)
S3 0.0161(8) 0.0213(9) 0.0282(8) -0.0045(7) 0.0006(6) -0.0033(6)
S4 0.0155(8) 0.0359(10) 0.0209(8) 0.0024(7) 0.0030(6) -0.0005(7)
S5 0.0148(8) 0.0254(9) 0.0241(8) 0.0065(7) 0.0008(6) -0.0006(7)
Ag1 0.0238(3) 0.0447(4) 0.0432(3) -0.0071(3) 0.0037(2) 0.0052(2)
Ag2 0.0270(3) 0.0338(3) 0.0261(3) 0.0036(2) 0.00532(19) 0.0065(2)
Ag3 0.0202(3) 0.0341(3) 0.0336(3) -0.0012(2) 0.00045(19) 0.0053(2)
Ag4 0.0288(3) 0.0331(3) 0.0410(3) 0.0076(2) 0.0119(2) 0.0062(2)
Ag5 0.0241(3) 0.0259(3) 0.0438(3) -0.0015(2) -0.0038(2) 0.0027(2)
Ag6A 0.0547(7) 0.0381(5) 0.0256(4) -0.0015(3) -0.0009(5) 0.0020(5)
Ag6B 0.024(5) 0.091(7) 0.024(3) 0.000(3) -0.006(4) -0.011(5)
Ag7 0.0319(3) 0.0513(4) 0.0429(3) 0.0176(3) 0.0083(2) 0.0014(3)
Ag8 0.0215(3) 0.0481(4) 0.0366(3) -0.0134(3) 0.0074(2) -0.0051(2)
Ag9 0.0250(3) 0.0445(3) 0.0277(3) 0.0017(2) -0.0072(2) 0.0022(2)
Ag10 0.0224(3) 0.0355(3) 0.0284(3) 0.0027(2) -0.00012(19) -0.0051(2)

loop_
_atom_type_symbol
_atom_type_description
_atom_type_scat_dispersion_real
_atom_type_scat_dispersion_imag
_atom_type_scat_source
C C 0.0033 0.0016 'International Tables Vol C Tables 4.2.6.8 and 6.1.1.4'
H H 0.0000 0.0000 'International Tables Vol C Tables 4.2.6.8 and 6.1.1.4'
N N 0.0061 0.0033 'International Tables Vol C Tables 4.2.6.8 and 6.1.1.4'
O O 0.0106 0.0060 'International Tables Vol C Tables 4.2.6.8 and 6.1.1.4'
S S 0.1246 0.1234 'International Tables Vol C Tables 4.2.6.8 and 6.1.1.4'
Ag Ag -0.8971 1.1015 'International Tables Vol C Tables 4.2.6.8 and 6.1.1.4'

loop_
_geom_angle_atom_site_label_1
_geom_angle_atom_site_label_2
_geom_angle_atom_site_label_3
_geom_angle
_geom_angle_site_symmetry_1
_geom_angle_site_symmetry_3
_geom_angle_publ_flag
C2 C1 H1A 109.5 . . ?
C2 C1 H1B 109.5 . . ?
H1A C1 H1B 109.5 . . ?
C2 C1 H1C 109.5 . . ?
H1A C1 H1C 109.5 . . ?
H1B C1 H1C 109.5 . . ?
C1 C2 C3 111.8(6) . . ?
C1 C2 C4 110.2(6) . . ?
C3 C2 C4 111.3(6) . . ?
C1 C2 S1 109.5(4) . . ?
C3 C2 S1 106.4(4) . . ?
C4 C2 S1 107.5(5) . . ?
C2 C3 H3A 109.5 . . ?
C2 C3 H3B 109.5 . . ?
H3A C3 H3B 109.5 . . ?
C2 C3 H3C 109.5 . . ?
H3A C3 H3C 109.5 . . ?
H3B C3 H3C 109.5 . . ?
C2 C4 H4A 109.5 . . ?
C2 C4 H4B 109.5 . . ?
H4A C4 H4B 109.5 . . ?
C2 C4 H4C 109.5 . . ?
H4A C4 H4C 109.5 . . ?
H4B C4 H4C 109.5 . . ?
O1 C5 N7 125.5(7) . . ?
O1 C5 H5 117.3 . . ?
N7 C5 H5 117.3 . . ?
N7 C6 H6A 109.5 . . ?
N7 C6 H6B 109.5 . . ?
H6A C6 H6B 109.5 . . ?
N7 C6 H6C 109.5 . . ?
H6A C6 H6C 109.5 . . ?
H6B C6 H6C 109.5 . . ?
N7 C7 H7A 109.5 . . ?
N7 C7 H7B 109.5 . . ?
H7A C7 H7B 109.5 . . ?
N7 C7 H7C 109.5 . . ?
H7A C7 H7C 109.5 . . ?
H7B C7 H7C 109.5 . . ?
O5 C8 N5 126.2(7) . . ?
O5 C8 H8 116.9 . . ?
N5 C8 H8 116.9 . . ?
N5 C9 H9A 109.5 . . ?
N5 C9 H9B 109.5 . . ?
H9A C9 H9B 109.5 . . ?
N5 C9 H9C 109.5 . . ?
H9A C9 H9C 109.5 . . ?
H9B C9 H9C 109.5 . . ?
N5 C10 H10A 109.5 . . ?
N5 C10 H10B 109.5 . . ?
H10A C10 H10B 109.5 . . ?
N5 C10 H10C 109.5 . . ?
H10A C10 H10C 109.5 . . ?
H10B C10 H10C 109.5 . . ?
C12A C29 C13A 112.7(7) . . ?
C12A C29 C11A 109.8(8) . . ?
C13A C29 C11A 108.7(7) . . ?
C13B C29 C11B 117.3(15) . . ?
C13B C29 C12B 111.0(15) . . ?
C11B C29 C12B 99.4(16) . . ?
C13B C29 S3 113.5(11) . . ?
C12A C29 S3 109.2(5) . . ?
C13A C29 S3 108.9(6) . . ?
C11A C29 S3 107.5(6) . . ?
C11B C29 S3 109.0(12) . . ?
C12B C29 S3 105.1(11) . . ?
O6 C14 N6 125.8(6) . . ?
O6 C14 H14 117.1 . . ?
N6 C14 H14 117.1 . . ?
N6 C15 H15A 109.5 . . ?
N6 C15 H15B 109.5 . . ?
H15A C15 H15B 109.5 . . ?
N6 C15 H15C 109.5 . . ?
H15A C15 H15C 109.5 . . ?
H15B C15 H15C 109.5 . . ?
N6 C16 H16A 109.5 . . ?
N6 C16 H16B 109.5 . . ?
H16A C16 H16B 109.5 . . ?
N6 C16 H16C 109.5 . . ?
H16A C16 H16C 109.5 . . ?
H16B C16 H16C 109.5 . . ?
C18 C17 H17A 109.5 . . ?
C18 C17 H17B 109.5 . . ?
H17A C17 H17B 109.5 . . ?
C18 C17 H17C 109.5 . . ?
H17A C17 H17C 109.5 . . ?
H17B C17 H17C 109.5 . . ?
C20B C18 C17 119.3(8) . . ?
C20A C18 C17 124.9(9) . . ?
C20A C18 C19A 106.9(8) . . ?
C17 C18 C19A 104.1(6) . . ?
C20B C18 C19B 108.4(10) . . ?
C17 C18 C19B 95.3(8) . . ?
C20B C18 S4 115.6(8) . . ?
C20A C18 S4 108.6(7) . . ?
C17 C18 S4 108.5(5) . . ?
C19A C18 S4 101.3(6) . . ?
C19B C18 S4 107.3(6) . . ?
C23 C21 C22 111.6(5) . . ?
C23 C21 C24 111.2(5) . . ?
C22 C21 C24 109.8(6) . . ?
C23 C21 S5 109.1(4) . . ?
C22 C21 S5 106.9(4) . . ?
C24 C21 S5 108.1(4) . . ?
C21 C22 H22A 109.5 . . ?
C21 C22 H22B 109.5 . . ?
H22A C22 H22B 109.5 . . ?
C21 C22 H22C 109.5 . . ?
H22A C22 H22C 109.5 . . ?
H22B C22 H22C 109.5 . . ?
C21 C23 H23A 109.5 . . ?
C21 C23 H23B 109.5 . . ?
H23A C23 H23B 109.5 . . ?
C21 C23 H23C 109.5 . . ?
H23A C23 H23C 109.5 . . ?
H23B C23 H23C 109.5 . . ?
C21 C24 H24A 109.5 . . ?
C21 C24 H24B 109.5 . . ?
H24A C24 H24B 109.5 . . ?
C21 C24 H24C 109.5 . . ?
H24A C24 H24C 109.5 . . ?
H24B C24 H24C 109.5 . . ?
C28A C25 C27A 110.8(7) . . ?
C26B C25 C27B 117.8(19) . . ?
C28A C25 C26A 113.0(7) . . ?
C27A C25 C26A 110.0(7) . . ?
C26B C25 C28B 112.1(13) . . ?
C27B C25 C28B 103.9(17) . . ?
C26B C25 S2 110.9(10) . . ?
C28A C25 S2 110.0(5) . . ?
C27A C25 S2 106.9(5) . . ?
C27B C25 S2 108.2(15) . . ?
C26A C25 S2 105.9(5) . . ?
C28B C25 S2 102.8(8) . . ?
O10B N1 O12 115.5(8) . . ?
O10B N1 O11 123.6(7) . . ?
O12 N1 O11 119.0(6) . . ?
O10B N1 O10A 32.5(6) . . ?
O12 N1 O10A 125.3(7) . . ?
O11 N1 O10A 112.9(6) . . ?
O9 N2 O8 120.8(6) . . ?
O9 N2 O7 121.4(7) . . ?
O8 N2 O7 117.9(6) . . ?
O13A N3 O14A 116.6(11) . . ?
O13A N3 O15 113.6(10) . . ?
O14A N3 O15 120.4(8) . . ?
O13A N3 O13B 31.7(7) . . ?
O14A N3 O13B 111.7(9) . . ?
O15 N3 O13B 127.8(8) . . ?
O13A N3 O14B 128.8(10) . . ?
O14A N3 O14B 26.9(7) . . ?
O15 N3 O14B 117.5(8) . . ?
O13B N3 O14B 109.1(9) . . ?
O4B N4 O2 121.4(7) . . ?
O4B N4 O3 116.4(7) . . ?
O2 N4 O3 120.0(5) . . ?
O4B N4 O4A 27.1(6) . . ?
O2 N4 O4A 119.0(7) . . ?
O3 N4 O4A 119.4(6) . . ?
C8 N5 C10 121.2(6) . . ?
C8 N5 C9 120.9(7) . . ?
C10 N5 C9 117.4(6) . . ?
C14 N6 C15 121.0(5) . . ?
C14 N6 C16 122.1(5) . . ?
C15 N6 C16 117.0(5) . . ?
C5 N7 C6 122.7(7) . . ?
C5 N7 C7 120.0(7) . . ?
C6 N7 C7 117.0(6) . . ?
C5 O1 Ag1 129.2(5) . . ?
N4 O3 Ag2 112.4(4) . . ?
O4B O4A N4 69.9(17) . . ?
O4A O4B N4 83.0(18) . . ?
C8 O5 Ag2 110.7(4) . . ?
C14 O6 Ag5 126.2(4) . . ?
N2 O7 Ag7 90.6(4) . . ?
N2 O8 Ag7 100.3(4) . . ?
O10B O10A N1 62.5(13) . . ?
O10B O10A Ag5 89.7(14) . 3_666 ?
N1 O10A Ag5 133.3(6) . 3_666 ?
O10A O10B N1 85.0(14) . . ?
N1 O11 Ag10 117.0(4) . . ?
O13B O13A N3 88.8(18) . . ?
O13A O13B N3 59.4(16) . . ?
O14B O14A N3 90(2) . . ?
O14A O14B N3 63.4(18) . . ?
O14A O14B Ag6A 133(2) . 3_666 ?
N3 O14B Ag6A 117.7(8) . 3_666 ?
C2 S1 Ag6B 109.9(4) . 3_666 ?
C2 S1 Ag3 112.2(2) . . ?
Ag6B S1 Ag3 88.1(2) 3_666 . ?
C2 S1 Ag1 111.9(2) . . ?
Ag6B S1 Ag1 95.8(2) 3_666 . ?
Ag3 S1 Ag1 131.28(7) . . ?
C2 S1 Ag2 107.7(2) . . ?
Ag6B S1 Ag2 141.7(3) 3_666 . ?
Ag3 S1 Ag2 71.14(4) . . ?
Ag1 S1 Ag2 76.62(5) . . ?
C2 S1 Ag6A 107.5(2) . 3_666 ?
Ag6B S1 Ag6A 13.55(17) 3_666 3_666 ?
Ag3 S1 Ag6A 76.45(5) . 3_666 ?
Ag1 S1 Ag6A 108.63(6) . 3_666 ?
Ag2 S1 Ag6A 138.91(7) . 3_666 ?
C25 S2 Ag6B 111.8(4) . . ?
C25 S2 Ag4 113.8(2) . . ?
Ag6B S2 Ag4 98.7(2) . . ?
C25 S2 Ag7 108.5(2) . . ?
Ag6B S2 Ag7 81.1(2) . . ?
Ag4 S2 Ag7 134.14(7) . . ?
C25 S2 Ag5 109.7(2) . . ?
Ag6B S2 Ag5 136.7(3) . . ?
Ag4 S2 Ag5 75.07(5) . . ?
Ag7 S2 Ag5 74.67(5) . . ?
C25 S2 Ag6A 111.6(2) . . ?
Ag6B S2 Ag6A 14.04(17) . . ?
Ag4 S2 Ag6A 86.23(5) . . ?
Ag7 S2 Ag6A 94.40(6) . . ?
Ag5 S2 Ag6A 138.58(7) . . ?
C29 S3 Ag3 112.9(2) . . ?
C29 S3 Ag8 110.0(2) . . ?
Ag3 S3 Ag8 98.80(5) . . ?
C29 S3 Ag10 112.9(2) . 3_666 ?
Ag3 S3 Ag10 78.26(5) . 3_666 ?
Ag8 S3 Ag10 134.37(7) . 3_666 ?
C29 S3 Ag5 111.8(2) . . ?
Ag3 S3 Ag5 134.03(6) . . ?
Ag8 S3 Ag5 75.41(5) . . ?
Ag10 S3 Ag5 75.08(5) 3_666 . ?
C18 S4 Ag9 111.7(2) . . ?
C18 S4 Ag8 110.1(2) . . ?
Ag9 S4 Ag8 83.42(5) . . ?
C18 S4 Ag7 116.2(2) . . ?
Ag9 S4 Ag7 131.06(7) . . ?
Ag8 S4 Ag7 89.12(5) . . ?
C18 S4 Ag1 111.0(2) . 3_666 ?
Ag9 S4 Ag1 77.41(5) . 3_666 ?
Ag8 S4 Ag1 138.65(7) . 3_666 ?
Ag7 S4 Ag1 77.08(5) . 3_666 ?
C21 S5 Ag9 112.18(19) . . ?
C21 S5 Ag4 111.6(2) . 3_666 ?
Ag9 S5 Ag4 99.96(5) . 3_666 ?
C21 S5 Ag10 116.2(2) . . ?
Ag9 S5 Ag10 129.21(6) . . ?
Ag4 S5 Ag10 76.20(4) 3_666 . ?
C21 S5 Ag2 116.2(2) . 3_666 ?
Ag9 S5 Ag2 71.21(4) . 3_666 ?
Ag4 S5 Ag2 131.16(6) 3_666 3_666 ?
Ag10 S5 Ag2 74.46(4) . 3_666 ?
O1 Ag1 S1 118.98(15) . . ?
O1 Ag1 S4 127.43(14) . 3_666 ?
S1 Ag1 S4 113.26(5) . 3_666 ?
O1 Ag1 Ag9 137.44(14) . 3_666 ?
S1 Ag1 Ag9 87.22(4) . 3_666 ?
S4 Ag1 Ag9 48.00(3) 3_666 3_666 ?
O1 Ag1 Ag2 112.87(12) . . ?
S1 Ag1 Ag2 52.14(4) . . ?
S4 Ag1 Ag2 102.92(4) 3_666 . ?
Ag9 Ag1 Ag2 55.497(15) 3_666 . ?
O1 Ag1 Ag7 118.69(13) . 3_666 ?
S1 Ag1 Ag7 94.44(4) . 3_666 ?
S4 Ag1 Ag7 49.49(4) 3_666 3_666 ?
Ag9 Ag1 Ag7 89.109(19) 3_666 3_666 ?
Ag2 Ag1 Ag7 127.86(2) . 3_666 ?
O3 Ag2 S1 111.37(12) . . ?
O3 Ag2 O5 84.98(15) . . ?
S1 Ag2 O5 113.22(12) . . ?
O3 Ag2 S5 111.05(12) . 3_666 ?
S1 Ag2 S5 129.38(5) . 3_666 ?
O5 Ag2 S5 96.73(11) . 3_666 ?
O3 Ag2 Ag3 156.38(12) . . ?
S1 Ag2 Ag3 52.37(4) . . ?
O5 Ag2 Ag3 87.07(11) . . ?
S5 Ag2 Ag3 91.95(4) 3_666 . ?
O3 Ag2 Ag9 106.72(12) . 3_666 ?
S1 Ag2 Ag9 91.21(4) . 3_666 ?
O5 Ag2 Ag9 147.35(11) . 3_666 ?
S5 Ag2 Ag9 50.67(3) 3_666 3_666 ?
Ag3 Ag2 Ag9 91.817(19) . 3_666 ?
O3 Ag2 Ag10 128.60(11) . 3_666 ?
S1 Ag2 Ag10 114.55(4) . 3_666 ?
O5 Ag2 Ag10 56.64(11) . 3_666 ?
S5 Ag2 Ag10 50.98(3) 3_666 3_666 ?
Ag3 Ag2 Ag10 62.287(16) . 3_666 ?
Ag9 Ag2 Ag10 94.268(19) 3_666 3_666 ?
O3 Ag2 Ag1 80.32(11) . . ?
S1 Ag2 Ag1 51.24(4) . . ?
O5 Ag2 Ag1 150.67(11) . . ?
S5 Ag2 Ag1 112.20(4) 3_666 . ?
Ag3 Ag2 Ag1 96.350(19) . . ?
Ag9 Ag2 Ag1 61.869(17) 3_666 . ?
Ag10 Ag2 Ag1 148.62(2) 3_666 . ?
S3 Ag3 S1 167.24(5) . . ?
S3 Ag3 Ag2 113.62(4) . . ?
S1 Ag3 Ag2 56.48(4) . . ?
S3 Ag3 Ag6A 138.20(4) . 3_666 ?
S1 Ag3 Ag6A 53.97(4) . 3_666 ?
Ag2 Ag3 Ag6A 106.44(2) . 3_666 ?
S3 Ag3 Ag10 51.87(4) . 3_666 ?
S1 Ag3 Ag10 118.36(4) . 3_666 ?
Ag2 Ag3 Ag10 61.992(16) . 3_666 ?
Ag6A Ag3 Ag10 160.20(3) 3_666 3_666 ?
S3 Ag3 Ag6B 147.50(15) . 3_666 ?
S1 Ag3 Ag6B 45.06(15) . 3_666 ?
Ag2 Ag3 Ag6B 96.12(14) . 3_666 ?
Ag6A Ag3 Ag6B 10.39(14) 3_666 3_666 ?
Ag10 Ag3 Ag6B 151.87(18) 3_666 3_666 ?
S2 Ag4 S5 161.62(5) . 3_666 ?
S2 Ag4 Ag5 53.57(4) . . ?
S5 Ag4 Ag5 112.35(4) 3_666 . ?
S2 Ag4 Ag10 112.65(4) . 3_666 ?
S5 Ag4 Ag10 52.30(4) 3_666 3_666 ?
Ag5 Ag4 Ag10 60.070(16) . 3_666 ?
O6 Ag5 S3 111.41(14) . . ?
O6 Ag5 O10A 85.2(2) . 3_666 ?
S3 Ag5 O10A 107.6(2) . 3_666 ?
O6 Ag5 S2 107.05(14) . . ?
S3 Ag5 S2 132.69(5) . . ?
O10A Ag5 S2 102.0(2) 3_666 . ?
O6 Ag5 Ag7 69.09(12) . . ?
S3 Ag5 Ag7 120.80(4) . . ?
O10A Ag5 Ag7 130.6(2) 3_666 . ?
S2 Ag5 Ag7 51.74(4) . . ?
O6 Ag5 Ag4 156.93(14) . . ?
S3 Ag5 Ag4 91.38(4) . . ?
O10A Ag5 Ag4 91.5(2) 3_666 . ?
S2 Ag5 Ag4 51.36(4) . . ?
Ag7 Ag5 Ag4 96.69(2) . . ?
O6 Ag5 Ag8 96.90(12) . . ?
S3 Ag5 Ag8 51.72(4) . . ?
O10A Ag5 Ag8 158.5(2) 3_666 . ?
S2 Ag5 Ag8 97.84(4) . . ?
Ag7 Ag5 Ag8 69.180(18) . . ?
Ag4 Ag5 Ag8 94.547(19) . . ?
O6 Ag5 Ag10 136.93(12) . 3_666 ?
S3 Ag5 Ag10 52.20(4) . 3_666 ?
O10A Ag5 Ag10 67.9(2) 3_666 3_666 ?
S2 Ag5 Ag10 110.94(4) . 3_666 ?
Ag7 Ag5 Ag10 153.37(2) . 3_666 ?
Ag4 Ag5 Ag10 60.532(16) . 3_666 ?
Ag8 Ag5 Ag10 97.301(19) . 3_666 ?
Ag6B Ag6A O18 144.8(12) . . ?
Ag6B Ag6A O19 113.6(13) . 3_656 ?
O18 Ag6A O19 53.4(3) . 3_656 ?
Ag6B Ag6A S2 66.0(10) . . ?
O18 Ag6A S2 143.2(3) . . ?
O19 Ag6A S2 102.3(2) 3_656 . ?
Ag6B Ag6A S1 62.3(9) . 3_666 ?
S2 Ag6A S1 124.65(6) . 3_666 ?
Ag6B Ag6A O14B 146.6(13) . 3_666 ?
S2 Ag6A O14B 103.1(3) . 3_666 ?
S1 Ag6A O14B 109.0(3) 3_666 3_666 ?
Ag6B Ag6A Ag3 105.8(10) . 3_666 ?
S2 Ag6A Ag3 137.24(5) . 3_666 ?
S1 Ag6A Ag3 49.58(4) 3_666 3_666 ?
O14B Ag6A Ag3 59.5(3) 3_666 3_666 ?
Ag6A Ag6B S2 100.0(10) . . ?
Ag6A Ag6B S1 104.1(10) . 3_666 ?
S2 Ag6B S1 148.5(5) . 3_666 ?
Ag6A Ag6B Ag7 146.6(13) . . ?
S2 Ag6B Ag7 51.09(17) . . ?
S1 Ag6B Ag7 99.1(3) 3_666 . ?
Ag6A Ag6B Ag3 63.8(10) . 3_666 ?
S2 Ag6B Ag3 134.7(5) . 3_666 ?
S1 Ag6B Ag3 46.86(18) 3_666 3_666 ?
Ag7 Ag6B Ag3 121.6(4) . 3_666 ?
O8 Ag7 S2 121.27(12) . . ?
O8 Ag7 S4 112.13(12) . . ?
S2 Ag7 S4 126.56(5) . . ?
O8 Ag7 O7 51.22(15) . . ?
S2 Ag7 O7 105.39(12) . . ?
S4 Ag7 O7 109.27(11) . . ?
O8 Ag7 Ag5 117.89(11) . . ?
S2 Ag7 Ag5 53.59(4) . . ?
S4 Ag7 Ag5 100.02(4) . . ?
O7 Ag7 Ag5 150.70(11) . . ?
O8 Ag7 Ag6B 126.4(3) . . ?
S2 Ag7 Ag6B 47.82(17) . . ?
S4 Ag7 Ag6B 101.3(2) . . ?
O7 Ag7 Ag6B 79.1(2) . . ?
Ag5 Ag7 Ag6B 94.75(18) . . ?
O8 Ag7 Ag1 97.39(11) . 3_666 ?
S2 Ag7 Ag1 117.76(4) . 3_666 ?
S4 Ag7 Ag1 53.43(4) . 3_666 ?
O7 Ag7 Ag1 61.64(10) . 3_666 ?
Ag5 Ag7 Ag1 143.09(2) . 3_666 ?
Ag6B Ag7 Ag1 70.20(17) . 3_666 ?
S4 Ag8 S3 150.35(6) . . ?
S4 Ag8 O17 104.7(2) . . ?
S3 Ag8 O17 80.5(2) . . ?
S4 Ag8 Ag5 99.92(4) . . ?
S3 Ag8 Ag5 52.87(4) . . ?
O17 Ag8 Ag5 73.4(2) . . ?
S4 Ag8 Ag9 47.42(4) . . ?
S3 Ag8 Ag9 159.67(4) . . ?
O17 Ag8 Ag9 83.9(2) . . ?
Ag5 Ag8 Ag9 133.71(2) . . ?
S4 Ag9 S5 174.30(6) . . ?
S4 Ag9 Ag2 116.48(5) . 3_666 ?
S5 Ag9 Ag2 58.12(4) . 3_666 ?
S4 Ag9 Ag1 54.59(4) . 3_666 ?
S5 Ag9 Ag1 120.35(4) . 3_666 ?
Ag2 Ag9 Ag1 62.634(18) 3_666 3_666 ?
S4 Ag9 Ag8 49.16(4) . . ?
S5 Ag9 Ag8 133.02(4) . . ?
Ag2 Ag9 Ag8 138.85(2) 3_666 . ?
Ag1 Ag9 Ag8 96.574(19) 3_666 . ?
O11 Ag10 S3 123.63(13) . 3_666 ?
O11 Ag10 S5 105.52(15) . . ?
S3 Ag10 S5 125.70(5) 3_666 . ?
O11 Ag10 Ag5 90.59(12) . 3_666 ?
S3 Ag10 Ag5 52.72(4) 3_666 3_666 ?
S5 Ag10 Ag5 110.88(4) . 3_666 ?
O11 Ag10 Ag4 105.95(15) . 3_666 ?
S3 Ag10 Ag4 90.91(4) 3_666 3_666 ?
S5 Ag10 Ag4 51.50(4) . 3_666 ?
Ag5 Ag10 Ag4 59.398(16) 3_666 3_666 ?
O11 Ag10 Ag2 124.21(12) . 3_666 ?
S3 Ag10 Ag2 105.37(4) 3_666 3_666 ?
S5 Ag10 Ag2 54.56(4) . 3_666 ?
Ag5 Ag10 Ag2 143.78(2) 3_666 3_666 ?
Ag4 Ag10 Ag2 97.532(19) 3_666 3_666 ?
O11 Ag10 Ag3 160.71(15) . 3_666 ?
S3 Ag10 Ag3 49.86(4) 3_666 3_666 ?
S5 Ag10 Ag3 89.61(4) . 3_666 ?
Ag5 Ag10 Ag3 95.170(18) 3_666 3_666 ?
Ag4 Ag10 Ag3 92.782(18) 3_666 3_666 ?
Ag2 Ag10 Ag3 55.718(15) 3_666 3_666 ?
C29 C11A H11A 109.5 . . ?
C29 C11A H11B 109.5 . . ?
H11A C11A H11B 109.5 . . ?
C29 C11A H11C 109.5 . . ?
H11A C11A H11C 109.5 . . ?
H11B C11A H11C 109.5 . . ?
C29 C12A H12A 109.5 . . ?
C29 C12A H12B 109.5 . . ?
H12A C12A H12B 109.5 . . ?
C29 C12A H12C 109.5 . . ?
H12A C12A H12C 109.5 . . ?
H12B C12A H12C 109.5 . . ?
C29 C13A H13A 109.5 . . ?
C29 C13A H13B 109.5 . . ?
H13A C13A H13B 109.5 . . ?
C29 C13A H13C 109.5 . . ?
H13A C13A H13C 109.5 . . ?
H13B C13A H13C 109.5 . . ?
C29 C11B H11D 109.5 . . ?
C29 C11B H11E 109.5 . . ?
H11D C11B H11E 109.5 . . ?
C29 C11B H11F 109.5 . . ?
H11D C11B H11F 109.5 . . ?
H11E C11B H11F 109.5 . . ?
C29 C12B H12D 109.5 . . ?
C29 C12B H12E 109.5 . . ?
H12D C12B H12E 109.5 . . ?
C29 C12B H12F 109.5 . . ?
H12D C12B H12F 109.5 . . ?
H12E C12B H12F 109.5 . . ?
C29 C13B H13D 109.5 . . ?
C29 C13B H13E 109.5 . . ?
H13D C13B H13E 109.5 . . ?
C29 C13B H13F 109.5 . . ?
H13D C13B H13F 109.5 . . ?
H13E C13B H13F 109.5 . . ?
C18 C19A H19A 109.5 . . ?
C18 C19A H19B 109.5 . . ?
H19A C19A H19B 109.5 . . ?
C18 C19A H19C 109.5 . . ?
H19A C19A H19C 109.5 . . ?
H19B C19A H19C 109.5 . . ?
C18 C20A H20A 109.5 . . ?
C18 C20A H20B 109.5 . . ?
H20A C20A H20B 109.5 . . ?
C18 C20A H20C 109.5 . . ?
H20A C20A H20C 109.5 . . ?
H20B C20A H20C 109.5 . . ?
C18 C19B H19D 109.5 . . ?
C18 C19B H19E 109.5 . . ?
H19D C19B H19E 109.5 . . ?
C18 C19B H19F 109.5 . . ?
H19D C19B H19F 109.5 . . ?
H19E C19B H19F 109.5 . . ?
C18 C20B H20D 109.5 . . ?
C18 C20B H20E 109.5 . . ?
H20D C20B H20E 109.5 . . ?
C18 C20B H20F 109.5 . . ?
H20D C20B H20F 109.5 . . ?
H20E C20B H20F 109.5 . . ?
O17 O16 N1X 56.2(6) 3_666 . ?
N1X O17 Ag8 117.0(6) . . ?
O16 O17 Ag8 90.8(7) 3_666 . ?
O17 N1X O16 119.3(6) . . ?
O17 N1X O16 60.7(6) 3_666 . ?
O19 N8 O18 135.0(10) . . ?
N8 O18 Ag6A 131.7(8) . . ?
C25 C27B H27A 109.5 . . ?
C25 C27B H27B 109.5 . . ?
H27A C27B H27B 109.5 . . ?
C25 C27B H27C 109.5 . . ?
H27A C27B H27C 109.5 . . ?
H27B C27B H27C 109.5 . . ?
C25 C28B H28A 109.5 . . ?
C25 C28B H28B 109.5 . . ?
H28A C28B H28B 109.5 . . ?
C25 C28B H28C 109.5 . . ?
H28A C28B H28C 109.5 . . ?
H28B C28B H28C 109.5 . . ?
C25 C26B H26A 109.5 . . ?
C25 C26B H26B 109.5 . . ?
H26A C26B H26B 109.5 . . ?
C25 C26B H26C 109.5 . . ?
H26A C26B H26C 109.5 . . ?
H26B C26B H26C 109.5 . . ?
C25 C26A H26D 109.5 . . ?
C25 C26A H26E 109.5 . . ?
H26D C26A H26E 109.5 . . ?
C25 C26A H26F 109.5 . . ?
H26D C26A H26F 109.5 . . ?
H26E C26A H26F 109.5 . . ?
C25 C27A H27D 109.5 . . ?
C25 C27A H27E 109.5 . . ?
H27D C27A H27E 109.5 . . ?
C25 C27A H27F 109.5 . . ?
H27D C27A H27F 109.5 . . ?
H27E C27A H27F 109.5 . . ?
C25 C28A H28D 109.5 . . ?
C25 C28A H28E 109.5 . . ?
H28D C28A H28E 109.5 . . ?
C25 C28A H28F 109.5 . . ?
H28D C28A H28F 109.5 . . ?
H28E C28A H28F 109.5 . . ?

loop_
_geom_bond_atom_site_label_1
_geom_bond_atom_site_label_2
_geom_bond_distance
_geom_bond_site_symmetry_2
_geom_bond_publ_flag
C1 C2 1.512(9) . ?
C1 H1A 0.9800 . ?
C1 H1B 0.9800 . ?
C1 H1C 0.9800 . ?
C2 C3 1.512(8) . ?
C2 C4 1.520(9) . ?
C2 S1 1.878(6) . ?
C3 H3A 0.9800 . ?
C3 H3B 0.9800 . ?
C3 H3C 0.9800 . ?
C4 H4A 0.9800 . ?
C4 H4B 0.9800 . ?
C4 H4C 0.9800 . ?
C5 O1 1.215(8) . ?
C5 N7 1.320(8) . ?
C5 H5 0.9500 . ?
C6 N7 1.431(9) . ?
C6 H6A 0.9800 . ?
C6 H6B 0.9800 . ?
C6 H6C 0.9800 . ?
C7 N7 1.444(9) . ?
C7 H7A 0.9800 . ?
C7 H7B 0.9800 . ?
C7 H7C 0.9800 . ?
C8 O5 1.235(8) . ?
C8 N5 1.314(8) . ?
C8 H8 0.9500 . ?
C9 N5 1.457(10) . ?
C9 H9A 0.9800 . ?
C9 H9B 0.9800 . ?
C9 H9C 0.9800 . ?
C10 N5 1.441(9) . ?
C10 H10A 0.9800 . ?
C10 H10B 0.9800 . ?
C10 H10C 0.9800 . ?
C29 C13B 1.42(2) . ?
C29 C12A 1.464(11) . ?
C29 C13A 1.522(12) . ?
C29 C11A 1.533(12) . ?
C29 C11B 1.54(3) . ?
C29 C12B 1.60(3) . ?
C29 S3 1.851(6) . ?
C14 O6 1.228(7) . ?
C14 N6 1.316(7) . ?
C14 H14 0.9500 . ?
C15 N6 1.446(7) . ?
C15 H15A 0.9800 . ?
C15 H15B 0.9800 . ?
C15 H15C 0.9800 . ?
C16 N6 1.446(7) . ?
C16 H16A 0.9800 . ?
C16 H16B 0.9800 . ?
C16 H16C 0.9800 . ?
C17 C18 1.482(9) . ?
C17 H17A 0.9800 . ?
C17 H17B 0.9800 . ?
C17 H17C 0.9800 . ?
C18 C20B 1.377(15) . ?
C18 C20A 1.452(14) . ?
C18 C19A 1.651(13) . ?
C18 C19B 1.658(17) . ?
C18 S4 1.862(6) . ?
C21 C23 1.503(9) . ?
C21 C22 1.516(8) . ?
C21 C24 1.527(8) . ?
C21 S5 1.878(6) . ?
C22 H22A 0.9800 . ?
C22 H22B 0.9800 . ?
C22 H22C 0.9800 . ?
C23 H23A 0.9800 . ?
C23 H23B 0.9800 . ?
C23 H23C 0.9800 . ?
C24 H24A 0.9800 . ?
C24 H24B 0.9800 . ?
C24 H24C 0.9800 . ?
C25 C26B 1.39(2) . ?
C25 C28A 1.444(11) . ?
C25 C27A 1.531(11) . ?
C25 C27B 1.53(4) . ?
C25 C26A 1.570(12) . ?
C25 C28B 1.67(2) . ?
C25 S2 1.870(6) . ?
N1 O10B 1.171(11) . ?
N1 O12 1.217(6) . ?
N1 O11 1.246(6) . ?
N1 O10A 1.315(11) . ?
N2 O9 1.234(7) . ?
N2 O8 1.256(7) . ?
N2 O7 1.260(7) . ?
N3 O13A 1.149(13) . ?
N3 O14A 1.203(12) . ?
N3 O15 1.215(7) . ?
N3 O13B 1.334(13) . ?
N3 O14B 1.345(13) . ?
N4 O4B 1.217(11) . ?
N4 O2 1.241(6) . ?
N4 O3 1.264(7) . ?
N4 O4A 1.286(11) . ?
O1 Ag1 2.296(5) . ?
O3 Ag2 2.350(4) . ?
O4A O4B 0.590(13) . ?
O5 Ag2 2.558(4) . ?
O6 Ag5 2.389(4) . ?
O7 Ag7 2.584(5) . ?
O8 Ag7 2.385(4) . ?
O10A O10B 0.710(12) . ?
O10A Ag5 2.513(9) 3_666 ?
O11 Ag10 2.308(4) . ?
O13A O13B 0.702(15) . ?
O14A O14B 0.609(15) . ?
O14B Ag6A 2.577(13) 3_666 ?
S1 Ag6B 2.353(10) 3_666 ?
S1 Ag3 2.4254(15) . ?
S1 Ag1 2.5217(17) . ?
S1 Ag2 2.5530(16) . ?
S1 Ag6A 2.5765(18) 3_666 ?
S2 Ag6B 2.344(10) . ?
S2 Ag4 2.4493(16) . ?
S2 Ag7 2.4617(16) . ?
S2 Ag5 2.5229(16) . ?
S2 Ag6A 2.5282(18) . ?
S3 Ag3 2.4244(15) . ?
S3 Ag8 2.4735(15) . ?
S3 Ag10 2.4946(15) 3_666 ?
S3 Ag5 2.5122(16) . ?
S4 Ag9 2.3788(15) . ?
S4 Ag8 2.4440(16) . ?
S4 Ag7 2.4697(16) . ?
S4 Ag1 2.6089(17) 3_666 ?
S5 Ag9 2.3853(15) . ?
S5 Ag4 2.4699(15) 3_666 ?
S5 Ag10 2.4971(15) . ?
S5 Ag2 2.6183(16) 3_666 ?
Ag1 Ag9 3.1239(8) 3_666 ?
Ag1 Ag2 3.1459(7) . ?
Ag1 Ag7 3.1662(7) 3_666 ?
Ag2 Ag3 2.8980(7) . ?
Ag2 Ag9 2.9193(7) 3_666 ?
Ag2 Ag10 3.0964(7) 3_666 ?
Ag3 Ag6A 3.0973(11) 3_666 ?
Ag3 Ag10 3.1048(7) 3_666 ?
Ag3 Ag6B 3.322(10) 3_666 ?
Ag4 Ag5 3.0299(7) . ?
Ag4 Ag10 3.0648(7) 3_666 ?
Ag5 Ag7 3.0235(7) . ?
Ag5 Ag8 3.0494(7) . ?
Ag5 Ag10 3.0508(7) 3_666 ?
Ag6A Ag6B 0.623(7) . ?
Ag6A O18 2.261(11) . ?
Ag6A O19 2.388(10) 3_656 ?
Ag6B Ag7 3.125(9) . ?
Ag8 O17 2.546(10) . ?
Ag8 Ag9 3.2092(7) . ?
C11A H11A 0.9800 . ?
C11A H11B 0.9800 . ?
C11A H11C 0.9800 . ?
C12A H12A 0.9800 . ?
C12A H12B 0.9800 . ?
C12A H12C 0.9800 . ?
C13A H13A 0.9800 . ?
C13A H13B 0.9800 . ?
C13A H13C 0.9800 . ?
C11B H11D 0.9800 . ?
C11B H11E 0.9800 . ?
C11B H11F 0.9800 . ?
C12B H12D 0.9800 . ?
C12B H12E 0.9800 . ?
C12B H12F 0.9800 . ?
C13B H13D 0.9800 . ?
C13B H13E 0.9800 . ?
C13B H13F 0.9800 . ?
C19A H19A 0.9800 . ?
C19A H19B 0.9800 . ?
C19A H19C 0.9800 . ?
C20A H20A 0.9800 . ?
C20A H20B 0.9800 . ?
C20A H20C 0.9800 . ?
C19B H19D 0.9800 . ?
C19B H19E 0.9800 . ?
C19B H19F 0.9800 . ?
C20B H20D 0.9800 . ?
C20B H20E 0.9800 . ?
C20B H20F 0.9800 . ?
O16 O17 1.268(12) 3_666 ?
O16 N1X 1.297(10) . ?
O17 N1X 1.209(9) . ?
N8 O19 1.053(10) . ?
N8 O18 1.209(11) . ?
N8 N8 1.229(11) 3_656 ?
C27B H27A 0.9800 . ?
C27B H27B 0.9800 . ?
C27B H27C 0.9800 . ?
C28B H28A 0.9800 . ?
C28B H28B 0.9800 . ?
C28B H28C 0.9800 . ?
C26B H26A 0.9800 . ?
C26B H26B 0.9800 . ?
C26B H26C 0.9800 . ?
C26A H26D 0.9800 . ?
C26A H26E 0.9800 . ?
C26A H26F 0.9800 . ?
C27A H27D 0.9800 . ?
C27A H27E 0.9800 . ?
C27A H27F 0.9800 . ?
C28A H28D 0.9800 . ?
C28A H28E 0.9800 . ?
C28A H28F 0.9800 . ?
